data_7111726
loop_
_publ_author_name
'Hudnall, Todd W.'
'Moerdyk, Jonathan P.'
'Bielawski, Christopher W.'

_publ_section_title
;
 Ammonia N--H activation by a N,N&#x2032;-diamidocarbene
;
_journal_issue 24
_journal_name_full 'Chemical Communications'
_journal_page_first 4288
_journal_page_last 4290
_journal_paper_doi 10.1039/c0cc00638f
_journal_volume 46
_journal_year 2010
_chemical_formula_moiety N,N-(Mes)2-4,6-dioxo-5,5-(Me)2-2-H-NH2
_chemical_formula_sum 'C24.5 H32 Cl N3 O2'
_chemical_formula_weight 435.98
_chemical_name_common 6-KetoMes-NH3
_chemical_name_systematic
;
?
;
_space_group_IT_number 15
_symmetry_cell_setting monoclinic
_symmetry_space_group_name_Hall '-C 2yc'
_symmetry_space_group_name_H-M 'C 1 2/c 1'
_atom_sites_solution_hydrogens geom
_atom_sites_solution_primary direct
_atom_sites_solution_secondary difmap
_audit_creation_method SHELXL-97
_cell_angle_alpha 90.00
_cell_angle_beta 92.970(2)
_cell_angle_gamma 90.00
_cell_formula_units_Z 8
_cell_length_a 15.7619(11)
_cell_length_b 25.7674(18)
_cell_length_c 11.6636(9)
_cell_measurement_temperature 150(2)
_cell_volume 4730.7(6)
_computing_cell_refinement 'Collect software, Nonius B.V. 1998'
_computing_data_collection 'Collect software, Nonius B.V. 1998'
_computing_data_reduction 'DENZO and Scalepack (Otwinoski and Minor, 1997)'
_computing_structure_refinement 'SHELXL-97 (Sheldrick, 1997)'
_computing_structure_solution 'SHELXS-97 (Sheldrick, 1990)'
_diffrn_ambient_temperature 150(2)
_diffrn_measured_fraction_theta_full 0.998
_diffrn_measured_fraction_theta_max 0.998
_diffrn_measurement_device_type 'CCD area detector'
_diffrn_measurement_method 'phi and omega scans'
_diffrn_radiation_monochromator graphite
_diffrn_radiation_source 'fine-focus sealed tube'
_diffrn_radiation_type MoK\a
_diffrn_radiation_wavelength 0.71075
_diffrn_reflns_av_R_equivalents 0.0373
_diffrn_reflns_av_sigmaI/netI 0.0273
_diffrn_reflns_limit_h_max 18
_diffrn_reflns_limit_h_min -18
_diffrn_reflns_limit_k_max 30
_diffrn_reflns_limit_k_min -30
_diffrn_reflns_limit_l_max 13
_diffrn_reflns_limit_l_min -13
_diffrn_reflns_number 20564
_diffrn_reflns_theta_full 25.00
_diffrn_reflns_theta_max 25.00
_diffrn_reflns_theta_min 3.03
_exptl_absorpt_coefficient_mu 0.187
_exptl_absorpt_correction_type none
_exptl_absorpt_process_details none
_exptl_crystal_colour colorless
_exptl_crystal_density_diffrn 1.224
_exptl_crystal_density_method 'not measured'
_exptl_crystal_description plate
_exptl_crystal_F_000 1864
_exptl_crystal_size_max 0.62
_exptl_crystal_size_mid 0.13
_exptl_crystal_size_min 0.11
_refine_diff_density_max 0.680
_refine_diff_density_min -0.573
_refine_diff_density_rms 0.047
_refine_ls_extinction_method none
_refine_ls_goodness_of_fit_ref 1.008
_refine_ls_hydrogen_treatment constr
_refine_ls_matrix_type full
_refine_ls_number_parameters 287
_refine_ls_number_reflns 4162
_refine_ls_number_restraints 0
_refine_ls_restrained_S_all 1.008
_refine_ls_R_factor_all 0.0700
_refine_ls_R_factor_gt 0.0578
_refine_ls_shift/su_max 0.009
_refine_ls_shift/su_mean 0.000
_refine_ls_structure_factor_coef Fsqd
_refine_ls_weighting_details 'calc w=1/[\s^2^(Fo^2^)+(0.0842P)^2^+7.4016P] where P=(Fo^2^+2Fc^2^)/3'
_refine_ls_weighting_scheme calc
_refine_ls_wR_factor_gt 0.1528
_refine_ls_wR_factor_ref 0.1637
_reflns_number_gt 3375
_reflns_number_total 4162
_reflns_threshold_expression >2sigma(I)
_cod_data_source_file c0cc00638fsup1.cif
_cod_data_source_block 5
_cod_depositor_comments
;
The following automatic conversions were performed:

'_symmetry_cell_setting' value 'Monoclinic' changed to 'monoclinic'
according to /home/saulius/struct/CIF-dictionaries/cif_core.dic
dictionary named 'cif_core.dic' version 2.4.2 from 2011-04-26.

Automatic conversion script
Id: cif_fix_values 1891 2012-01-12 08:04:46Z andrius 
;
_cod_original_sg_symbol_H-M C2/c
_cod_original_formula_sum 'C24.50 H32 Cl N3 O2'
_cod_database_code 7111726

loop_
_symmetry_equiv_pos_as_xyz
'x, y, z'
'-x, y, -z+1/2'
'x+1/2, y+1/2, z'
'-x+1/2, y+1/2, -z+1/2'
'-x, -y, -z'
'x, -y, z-1/2'
'-x+1/2, -y+1/2, -z'
'x+1/2, -y+1/2, z-1/2'

loop_
_atom_site_label
_atom_site_type_symbol
_atom_site_fract_x
_atom_site_fract_y
_atom_site_fract_z
_atom_site_U_iso_or_equiv
_atom_site_adp_type
_atom_site_occupancy
_atom_site_symmetry_multiplicity
_atom_site_calc_flag
_atom_site_refinement_flags
N1 N 0.21831(11) 0.12263(7) 0.39795(15) 0.0273(4) Uani 1 1 d .
O1 O 0.10438(11) 0.17032(6) 0.44026(16) 0.0456(5) Uani 1 1 d .
O2 O 0.14973(10) 0.00795(7) 0.61189(14) 0.0386(4) Uani 1 1 d .
N2 N 0.24236(11) 0.03821(7) 0.48598(15) 0.0276(4) Uani 1 1 d .
C4 C 0.16694(13) 0.03954(8) 0.53831(18) 0.0280(5) Uani 1 1 d .
C2 C 0.14217(13) 0.12875(8) 0.44457(18) 0.0297(5) Uani 1 1 d .
C3 C 0.10274(13) 0.08088(9) 0.49718(19) 0.0305(5) Uani 1 1 d .
C16 C 0.30097(13) -0.00427(8) 0.51162(18) 0.0291(5) Uani 1 1 d .
C7 C 0.25574(13) 0.16568(8) 0.33771(19) 0.0285(5) Uani 1 1 d .
C12 C 0.31355(13) 0.19799(8) 0.3982(2) 0.0309(5) Uani 1 1 d .
C8 C 0.23394(14) 0.17320(9) 0.2210(2) 0.0348(5) Uani 1 1 d .
C17 C 0.37348(14) 0.00503(9) 0.58314(19) 0.0336(5) Uani 1 1 d .
C11 C 0.35440(15) 0.23627(9) 0.3366(2) 0.0379(6) Uani 1 1 d .
H11A H 0.3935 0.2579 0.3752 0.046 Uiso 1 1 calc R
C15 C 0.32965(16) 0.19431(9) 0.5265(2) 0.0389(6) Uani 1 1 d .
H15A H 0.2773 0.1869 0.5618 0.058 Uiso 1 1 calc R
H15B H 0.3522 0.2266 0.5554 0.058 Uiso 1 1 calc R
H15C H 0.3697 0.1670 0.5441 0.058 Uiso 1 1 calc R
C18 C 0.43066(15) -0.03613(10) 0.6021(2) 0.0397(6) Uani 1 1 d .
H18A H 0.4806 -0.0302 0.6462 0.048 Uiso 1 1 calc R
C21 C 0.28435(15) -0.05323(9) 0.46292(19) 0.0342(5) Uani 1 1 d .
C9 C 0.27686(16) 0.21181(9) 0.1637(2) 0.0415(6) Uani 1 1 d .
H9A H 0.2640 0.2169 0.0858 0.050 Uiso 1 1 calc R
C1 C 0.27030(15) 0.07498(9) 0.39943(19) 0.0339(5) Uani 1 1 d .
H1A H 0.3275 0.0858 0.4264 0.041 Uiso 1 1 calc R
C10 C 0.33838(16) 0.24300(9) 0.2192(2) 0.0410(6) Uani 1 1 d .
C19 C 0.41577(16) -0.08511(10) 0.5580(2) 0.0431(6) Uani 1 1 d .
C5 C 0.04476(15) 0.05660(10) 0.3992(2) 0.0428(6) Uani 1 1 d .
H5A H 0.0792 0.0442 0.3395 0.064 Uiso 1 1 calc R
H5B H 0.0060 0.0824 0.3684 0.064 Uiso 1 1 calc R
H5C H 0.0132 0.0282 0.4292 0.064 Uiso 1 1 calc R
C20 C 0.34209(16) -0.09299(10) 0.4887(2) 0.0425(6) Uani 1 1 d .
H20A H 0.3312 -0.1259 0.4587 0.051 Uiso 1 1 calc R
C6 C 0.04925(17) 0.09696(11) 0.5974(2) 0.0489(7) Uani 1 1 d .
H6A H 0.0852 0.1130 0.6561 0.073 Uiso 1 1 calc R
H6B H 0.0228 0.0668 0.6282 0.073 Uiso 1 1 calc R
H6C H 0.0063 0.1211 0.5706 0.073 Uiso 1 1 calc R
C24 C 0.20617(18) -0.06369(10) 0.3872(2) 0.0469(6) Uani 1 1 d .
H24A H 0.2068 -0.0991 0.3614 0.070 Uiso 1 1 calc R
H24B H 0.2053 -0.0409 0.3220 0.070 Uiso 1 1 calc R
H24C H 0.1565 -0.0578 0.4297 0.070 Uiso 1 1 calc R
C13 C 0.16404(17) 0.14268(10) 0.1585(2) 0.0448(6) Uani 1 1 d .
H13A H 0.1468 0.1602 0.0884 0.067 Uiso 1 1 calc R
H13B H 0.1164 0.1399 0.2061 0.067 Uiso 1 1 calc R
H13C H 0.1845 0.1086 0.1411 0.067 Uiso 1 1 calc R
C22 C 0.38952(17) 0.05574(10) 0.6448(2) 0.0469(6) Uani 1 1 d .
H22A H 0.4028 0.0492 0.7248 0.070 Uiso 1 1 calc R
H22B H 0.3397 0.0771 0.6367 0.070 Uiso 1 1 calc R
H22C H 0.4363 0.0733 0.6123 0.070 Uiso 1 1 calc R
C14 C 0.3851(2) 0.28344(12) 0.1531(3) 0.0634(9) Uani 1 1 d .
H14A H 0.4250 0.3012 0.2041 0.095 Uiso 1 1 calc R
H14B H 0.3451 0.3079 0.1197 0.095 Uiso 1 1 calc R
H14C H 0.4149 0.2669 0.0933 0.095 Uiso 1 1 calc R
C23 C 0.4758(2) -0.12990(13) 0.5863(3) 0.0644(9) Uani 1 1 d .
H23A H 0.5267 -0.1169 0.6248 0.097 Uiso 1 1 calc R
H23B H 0.4897 -0.1470 0.5166 0.097 Uiso 1 1 calc R
H23C H 0.4488 -0.1541 0.6353 0.097 Uiso 1 1 calc R
Cl1 Cl 0.06940(8) 0.28495(6) 0.17497(11) 0.1157(5) Uani 1 1 d .
C25 C 0.0000 0.2474(2) 0.2500 0.0786(15) Uani 1 2 d S
H25A H 0.0320 0.2254 0.3029 0.118 Uiso 1 1 d R
N3 N 0.28050(16) 0.04997(9) 0.29390(18) 0.0487(6) Uani 1 1 d G
H3A H 0.3158 0.0687 0.2477 0.073 Uiso 1 1 d G
H3B H 0.2272 0.0421 0.2606 0.073 Uiso 1 1 d G

loop_
_atom_site_aniso_label
_atom_site_aniso_U_11
_atom_site_aniso_U_22
_atom_site_aniso_U_33
_atom_site_aniso_U_23
_atom_site_aniso_U_13
_atom_site_aniso_U_12
N1 0.0278(9) 0.0238(9) 0.0303(9) 0.0006(7) 0.0007(7) -0.0011(7)
O1 0.0402(10) 0.0333(9) 0.0641(12) 0.0056(8) 0.0096(8) 0.0088(8)
O2 0.0347(9) 0.0440(10) 0.0374(9) 0.0134(8) 0.0055(7) -0.0016(7)
N2 0.0264(9) 0.0282(9) 0.0281(9) 0.0047(7) 0.0012(7) 0.0014(7)
C4 0.0271(11) 0.0312(11) 0.0253(11) -0.0014(9) -0.0020(8) -0.0040(9)
C2 0.0285(11) 0.0297(12) 0.0302(11) -0.0022(9) -0.0038(9) 0.0006(9)
C3 0.0249(10) 0.0339(12) 0.0327(11) 0.0017(9) 0.0019(9) 0.0008(9)
C16 0.0271(11) 0.0318(12) 0.0289(11) 0.0064(9) 0.0042(9) 0.0030(9)
C7 0.0275(11) 0.0246(11) 0.0334(12) 0.0028(9) 0.0021(9) 0.0010(9)
C12 0.0288(11) 0.0249(11) 0.0389(12) -0.0018(9) -0.0001(9) 0.0024(9)
C8 0.0365(13) 0.0313(12) 0.0361(13) 0.0041(10) -0.0020(10) -0.0013(10)
C17 0.0316(12) 0.0407(13) 0.0286(11) 0.0069(10) 0.0029(9) -0.0015(10)
C11 0.0335(12) 0.0281(12) 0.0520(15) -0.0026(10) 0.0016(11) -0.0048(10)
C15 0.0413(13) 0.0346(13) 0.0402(13) -0.0048(10) -0.0042(10) -0.0023(10)
C18 0.0279(12) 0.0550(16) 0.0360(13) 0.0119(11) 0.0010(10) 0.0077(11)
C21 0.0360(12) 0.0339(12) 0.0326(12) 0.0046(10) 0.0017(9) 0.0011(10)
C9 0.0507(15) 0.0378(13) 0.0358(13) 0.0102(10) -0.0001(11) -0.0019(11)
C1 0.0351(12) 0.0314(12) 0.0359(12) 0.0064(10) 0.0084(10) 0.0038(10)
C10 0.0432(14) 0.0300(12) 0.0502(15) 0.0075(11) 0.0058(11) -0.0009(10)
C19 0.0368(13) 0.0487(15) 0.0446(14) 0.0133(12) 0.0098(11) 0.0146(11)
C5 0.0320(12) 0.0461(14) 0.0490(15) 0.0084(12) -0.0121(11) -0.0081(11)
C20 0.0478(14) 0.0342(13) 0.0459(14) 0.0042(11) 0.0070(11) 0.0068(11)
C6 0.0444(14) 0.0513(16) 0.0526(16) 0.0024(13) 0.0187(12) 0.0085(12)
C24 0.0544(16) 0.0340(13) 0.0509(16) 0.0005(11) -0.0112(12) -0.0026(12)
C13 0.0520(15) 0.0445(14) 0.0365(13) 0.0062(11) -0.0110(11) -0.0097(12)
C22 0.0453(15) 0.0504(15) 0.0436(15) 0.0051(12) -0.0119(12) -0.0036(12)
C14 0.075(2) 0.0488(17) 0.067(2) 0.0166(15) 0.0081(16) -0.0192(15)
C23 0.0516(17) 0.065(2) 0.077(2) 0.0140(16) 0.0083(15) 0.0278(15)
Cl1 0.0996(8) 0.1489(12) 0.0983(9) 0.0329(8) 0.0035(7) 0.0003(8)
C25 0.102(4) 0.063(3) 0.067(3) 0.000 -0.030(3) 0.000
N3 0.0658(15) 0.0424(13) 0.0393(12) 0.0026(10) 0.0168(11) 0.0056(11)

loop_
_atom_type_symbol
_atom_type_description
_atom_type_scat_dispersion_real
_atom_type_scat_dispersion_imag
_atom_type_scat_source
C C 0.0033 0.0016 'International Tables Vol C Tables 4.2.6.8 and 6.1.1.4'
H H 0.0000 0.0000 'International Tables Vol C Tables 4.2.6.8 and 6.1.1.4'
N N 0.0061 0.0033 'International Tables Vol C Tables 4.2.6.8 and 6.1.1.4'
O O 0.0106 0.0060 'International Tables Vol C Tables 4.2.6.8 and 6.1.1.4'
Cl Cl 0.1484 0.1585 'International Tables Vol C Tables 4.2.6.8 and 6.1.1.4'

loop_
_geom_angle_atom_site_label_1
_geom_angle_atom_site_label_2
_geom_angle_atom_site_label_3
_geom_angle
_geom_angle_site_symmetry_1
_geom_angle_site_symmetry_3
C2 N1 C7 119.73(17) . .
C2 N1 C1 126.60(18) . .
C7 N1 C1 113.66(16) . .
C4 N2 C16 119.09(17) . .
C4 N2 C1 126.18(18) . .
C16 N2 C1 114.67(16) . .
O2 C4 N2 121.8(2) . .
O2 C4 C3 121.09(19) . .
N2 C4 C3 117.06(18) . .
O1 C2 N1 121.7(2) . .
O1 C2 C3 121.09(19) . .
N1 C2 C3 117.15(18) . .
C2 C3 C4 114.39(17) . .
C2 C3 C6 109.87(19) . .
C4 C3 C6 109.29(19) . .
C2 C3 C5 105.40(18) . .
C4 C3 C5 107.71(18) . .
C6 C3 C5 110.1(2) . .
C17 C16 C21 121.7(2) . .
C17 C16 N2 118.96(19) . .
C21 C16 N2 119.38(19) . .
C12 C7 C8 121.9(2) . .
C12 C7 N1 118.72(19) . .
C8 C7 N1 119.35(19) . .
C11 C12 C7 117.8(2) . .
C11 C12 C15 119.8(2) . .
C7 C12 C15 122.3(2) . .
C9 C8 C7 117.7(2) . .
C9 C8 C13 120.0(2) . .
C7 C8 C13 122.2(2) . .
C16 C17 C18 117.6(2) . .
C16 C17 C22 123.0(2) . .
C18 C17 C22 119.3(2) . .
C10 C11 C12 122.0(2) . .
C10 C11 H11A 119.0 . .
C12 C11 H11A 119.0 . .
C12 C15 H15A 109.5 . .
C12 C15 H15B 109.5 . .
H15A C15 H15B 109.5 . .
C12 C15 H15C 109.5 . .
H15A C15 H15C 109.5 . .
H15B C15 H15C 109.5 . .
C19 C18 C17 122.6(2) . .
C19 C18 H18A 118.7 . .
C17 C18 H18A 118.7 . .
C20 C21 C16 117.9(2) . .
C20 C21 C24 120.1(2) . .
C16 C21 C24 122.0(2) . .
C8 C9 C10 122.2(2) . .
C8 C9 H9A 118.9 . .
C10 C9 H9A 118.9 . .
N3 C1 N2 110.98(19) . .
N3 C1 N1 117.37(19) . .
N2 C1 N1 111.02(17) . .
N3 C1 H1A 105.5 . .
N2 C1 H1A 105.5 . .
N1 C1 H1A 105.5 . .
C11 C10 C9 118.2(2) . .
C11 C10 C14 121.4(2) . .
C9 C10 C14 120.5(2) . .
C18 C19 C20 118.0(2) . .
C18 C19 C23 121.5(3) . .
C20 C19 C23 120.4(3) . .
C3 C5 H5A 109.5 . .
C3 C5 H5B 109.5 . .
H5A C5 H5B 109.5 . .
C3 C5 H5C 109.5 . .
H5A C5 H5C 109.5 . .
H5B C5 H5C 109.5 . .
C21 C20 C19 122.2(2) . .
C21 C20 H20A 118.9 . .
C19 C20 H20A 118.9 . .
C3 C6 H6A 109.5 . .
C3 C6 H6B 109.5 . .
H6A C6 H6B 109.5 . .
C3 C6 H6C 109.5 . .
H6A C6 H6C 109.5 . .
H6B C6 H6C 109.5 . .
C21 C24 H24A 109.5 . .
C21 C24 H24B 109.5 . .
H24A C24 H24B 109.5 . .
C21 C24 H24C 109.5 . .
H24A C24 H24C 109.5 . .
H24B C24 H24C 109.5 . .
C8 C13 H13A 109.5 . .
C8 C13 H13B 109.5 . .
H13A C13 H13B 109.5 . .
C8 C13 H13C 109.5 . .
H13A C13 H13C 109.5 . .
H13B C13 H13C 109.5 . .
C17 C22 H22A 109.5 . .
C17 C22 H22B 109.5 . .
H22A C22 H22B 109.5 . .
C17 C22 H22C 109.5 . .
H22A C22 H22C 109.5 . .
H22B C22 H22C 109.5 . .
C10 C14 H14A 109.5 . .
C10 C14 H14B 109.5 . .
H14A C14 H14B 109.5 . .
C10 C14 H14C 109.5 . .
H14A C14 H14C 109.5 . .
H14B C14 H14C 109.5 . .
C19 C23 H23A 109.5 . .
C19 C23 H23B 109.5 . .
H23A C23 H23B 109.5 . .
C19 C23 H23C 109.5 . .
H23A C23 H23C 109.5 . .
H23B C23 H23C 109.5 . .
Cl1 C25 Cl1 112.1(3) . 2
Cl1 C25 H25A 109.2 . .
Cl1 C25 H25A 109.2 2 .
C1 N3 H3A 111.6 . .
C1 N3 H3B 108.9 . .
H3A N3 H3B 115.2 . .

loop_
_geom_bond_atom_site_label_1
_geom_bond_atom_site_label_2
_geom_bond_distance
_geom_bond_site_symmetry_2
N1 C2 1.352(3) .
N1 C7 1.454(3) .
N1 C1 1.476(3) .
O1 C2 1.225(3) .
O2 C4 1.223(3) .
N2 C4 1.365(3) .
N2 C16 1.453(3) .
N2 C1 1.469(3) .
C4 C3 1.529(3) .
C2 C3 1.524(3) .
C3 C6 1.533(3) .
C3 C5 1.557(3) .
C16 C17 1.400(3) .
C16 C21 1.403(3) .
C7 C12 1.398(3) .
C7 C8 1.400(3) .
C12 C11 1.397(3) .
C12 C15 1.508(3) .
C8 C9 1.393(3) .
C8 C13 1.510(3) .
C17 C18 1.402(3) .
C17 C22 1.507(4) .
C11 C10 1.390(4) .
C11 H11A 0.9300 .
C15 H15A 0.9600 .
C15 H15B 0.9600 .
C15 H15C 0.9600 .
C18 C19 1.379(4) .
C18 H18A 0.9300 .
C21 C20 1.393(3) .
C21 C24 1.503(3) .
C9 C10 1.393(4) .
C9 H9A 0.9300 .
C1 N3 1.406(3) .
C1 H1A 0.9800 .
C10 C14 1.510(3) .
C19 C20 1.395(4) .
C19 C23 1.518(4) .
C5 H5A 0.9600 .
C5 H5B 0.9600 .
C5 H5C 0.9600 .
C20 H20A 0.9300 .
C6 H6A 0.9600 .
C6 H6B 0.9600 .
C6 H6C 0.9600 .
C24 H24A 0.9600 .
C24 H24B 0.9600 .
C24 H24C 0.9600 .
C13 H13A 0.9600 .
C13 H13B 0.9600 .
C13 H13C 0.9600 .
C22 H22A 0.9600 .
C22 H22B 0.9600 .
C22 H22C 0.9600 .
C14 H14A 0.9600 .
C14 H14B 0.9600 .
C14 H14C 0.9600 .
C23 H23A 0.9600 .
C23 H23B 0.9600 .
C23 H23C 0.9600 .
Cl1 C25 1.731(3) .
C25 Cl1 1.731(3) 2
C25 H25A 0.9605 .
N3 H3A 0.9298 .
N3 H3B 0.9301 .
